data_7046765
loop_
_publ_author_name
'Gupta, Vijay'
'Mandal, Sanjay K.'

_publ_section_title
;
 Coordination driven self-assembly of [2 + 2 + 2] molecular squares:
 synthesis, crystal structures, catalytic and luminescence properties.
;
_journal_issue 29
_journal_name_full 'Dalton transactions (Cambridge, England : 2003)'
_journal_page_first 9742
_journal_page_last 9754
_journal_paper_doi 10.1039/c8dt01367e
_journal_volume 47
_journal_year 2018
_chemical_formula_moiety 'C60 H62 N6 O12 Zn2'
_chemical_formula_sum 'C60 H62 N6 O12 Zn2'
_chemical_formula_weight 1189.89
_space_group_crystal_system triclinic
_space_group_IT_number 2
_space_group_name_Hall '-P 1'
_space_group_name_H-M_alt 'P -1'
_symmetry_space_group_name_Hall '-P 1'
_symmetry_space_group_name_H-M 'P -1'
_atom_sites_solution_hydrogens mixed
_atom_sites_solution_primary dual
_audit_update_record
;
2018-06-01 deposited with the CCDC.
2018-06-18 downloaded from the CCDC.
;
_cell_angle_alpha 73.380(6)
_cell_angle_beta 87.618(8)
_cell_angle_gamma 63.571(5)
_cell_formula_units_Z 1
_cell_length_a 9.020(4)
_cell_length_b 10.050(5)
_cell_length_c 17.550(10)
_cell_measurement_reflns_used 9947
_cell_measurement_temperature 100.(2)
_cell_measurement_theta_max 25.0808
_cell_measurement_theta_min 2.3195
_cell_volume 1358.3(12)
_computing_cell_refinement 'APEX2 v2014.11-0 (Bruker AXS)'
_computing_data_collection 'APEX2 v2014.11-0 (Bruker AXS)'
_computing_data_reduction 'SAINT v8.34A (Bruker, 2013)'
_computing_molecular_graphics 'Olex2 (Dolomanov et al., 2009)'
_computing_publication_material 'Olex2 (Dolomanov et al., 2009)'
_computing_structure_refinement 'SHELXL-2014/7 (Sheldrick, 2014)'
_computing_structure_solution 'SHELXT 2014/5 (Sheldrick, 2014)'
_diffrn_ambient_temperature 100.(2)
_diffrn_detector_area_resol_mean 8.3333
_diffrn_measured_fraction_theta_full 0.992
_diffrn_measured_fraction_theta_max 0.992
_diffrn_measurement_device_type 'Bruker Kappa APEX II'
_diffrn_measurement_method 'phi and omega scan'
_diffrn_radiation_monochromator Graphite
_diffrn_radiation_type 'Mo K\a'
_diffrn_radiation_wavelength 0.71073
_diffrn_reflns_av_R_equivalents 0.0298
_diffrn_reflns_av_unetI/netI 0.0256
_diffrn_reflns_limit_h_max 10
_diffrn_reflns_limit_h_min -10
_diffrn_reflns_limit_k_max 11
_diffrn_reflns_limit_k_min -11
_diffrn_reflns_limit_l_max 20
_diffrn_reflns_limit_l_min -20
_diffrn_reflns_number 18473
_diffrn_reflns_theta_full 25.09
_diffrn_reflns_theta_max 25.09
_diffrn_reflns_theta_min 1.22
_diffrn_source 'Sealed tube'
_diffrn_source_type 'Fine Focus'
_exptl_absorpt_coefficient_mu 0.954
_exptl_absorpt_correction_T_max 0.7452
_exptl_absorpt_correction_T_min 0.6159
_exptl_absorpt_correction_type multi-scan
_exptl_absorpt_process_details 'SADABS V2014/5 (Bruker AXS Inc.)'
_exptl_crystal_colour colourless
_exptl_crystal_density_diffrn 1.455
_exptl_crystal_density_method 'not measured'
_exptl_crystal_description plates
_exptl_crystal_F_000 620
_exptl_crystal_size_max 0.200
_exptl_crystal_size_mid 0.150
_exptl_crystal_size_min 0.100
_refine_diff_density_max 0.820
_refine_diff_density_min -0.336
_refine_ls_extinction_method none
_refine_ls_goodness_of_fit_ref 1.124
_refine_ls_hydrogen_treatment mixed
_refine_ls_matrix_type full
_refine_ls_number_parameters 372
_refine_ls_number_reflns 4782
_refine_ls_number_restraints 0
_refine_ls_restrained_S_all 1.124
_refine_ls_R_factor_all 0.0416
_refine_ls_R_factor_gt 0.0385
_refine_ls_shift/su_max 0.000
_refine_ls_shift/su_mean 0.000
_refine_ls_structure_factor_coef Fsqd
_refine_ls_weighting_details 'w=1/[\s^2^(Fo^2^)+(0.0504P)^2^+2.1614P] where P=(Fo^2^+2Fc^2^)/3'
_refine_ls_weighting_scheme calc
_refine_ls_wR_factor_gt 0.1150
_refine_ls_wR_factor_ref 0.1211
_reflns_number_gt 4429
_reflns_number_total 4782
_reflns_threshold_expression 'I > 2\s(I)'
_cod_data_source_file c8dt01367e2.cif
_cod_data_source_block 9
_cod_depositor_comments 'Adding full bibliography for 7046761--7046765.cif.'
_cod_database_code 7046765

loop_
_space_group_symop_operation_xyz
'x, y, z'
'-x, -y, -z'

loop_
_atom_site_type_symbol
_atom_site_label
_atom_site_fract_x
_atom_site_fract_y
_atom_site_fract_z
_atom_site_U_iso_or_equiv
_atom_site_adp_type
_atom_site_calc_flag
_atom_site_refinement_flags_adp
_atom_site_refinement_flags_posn
_atom_site_occupancy
Zn Zn1 0.44161(4) 0.19910(4) 0.18373(2) 0.02942(13) Uani d . . 1
O O1 0.5958(3) 0.2440(3) 0.09285(14) 0.0369(5) Uani d . . 1
O O2 0.4695(3) 0.3348(3) 0.24499(14) 0.0399(6) Uani d . . 1
O O3 0.6314(4) 0.4235(3) 0.16915(16) 0.0542(7) Uani d . . 1
O O4 1.1550(3) 0.0310(3) 0.82782(15) 0.0472(6) Uani d . . 1
O O5 1.3522(3) -0.0144(3) 0.74330(14) 0.0421(6) Uani d . . 1
O O6 0.7459(3) 0.5246(3) 0.49967(14) 0.0445(6) Uani d . . 1
N N1 0.4024(3) 0.0406(3) 0.13875(16) 0.0319(6) Uani d . . 1
N N2 0.2088(3) 0.1938(3) 0.24503(15) 0.0304(6) Uani d . . 1
N N3 0.2299(3) 0.4113(3) 0.11386(16) 0.0342(6) Uani d . . 1
C C1 0.5159(4) -0.0597(4) 0.1050(2) 0.0385(8) Uani d . . 1
H H1 0.6188 -0.0558 0.0969 0.046 Uiso calc U R 1
C C2 0.4914(5) -0.1680(4) 0.0816(2) 0.0465(9) Uani d . . 1
H H2 0.5755 -0.2379 0.0582 0.056 Uiso calc U R 1
C C3 0.3415(5) -0.1726(5) 0.0929(2) 0.0491(9) Uani d . . 1
H H3 0.32 -0.2448 0.0762 0.059 Uiso calc U R 1
C C4 0.2231(5) -0.0721(4) 0.1285(2) 0.0418(8) Uani d . . 1
H H4 0.1195 -0.0744 0.137 0.05 Uiso calc U R 1
C C5 0.2580(4) 0.0327(4) 0.15176(18) 0.0335(7) Uani d . . 1
C C6 0.1331(4) 0.1470(4) 0.1906(2) 0.0371(7) Uani d . . 1
H H6A 0.0578 0.2414 0.1482 0.045 Uiso calc U R 1
H H6B 0.0647 0.0999 0.2212 0.045 Uiso calc U R 1
C C7 0.1002(4) 0.3610(4) 0.2363(2) 0.0364(7) Uani d . . 1
H H7A 0.1398 0.3909 0.2775 0.044 Uiso calc U R 1
H H7B -0.0147 0.3768 0.2455 0.044 Uiso calc U R 1
C C8 0.0991(4) 0.4651(4) 0.1544(2) 0.0347(7) Uani d . . 1
C C9 -0.0312(5) 0.6136(5) 0.1252(2) 0.0524(10) Uani d . . 1
H H9 -0.1233 0.6496 0.1552 0.063 Uiso calc U R 1
C C10 -0.0252(5) 0.7081(5) 0.0523(3) 0.0617(12) Uani d . . 1
H H10 -0.1131 0.8104 0.0314 0.074 Uiso calc U R 1
C C11 0.1091(5) 0.6534(5) 0.0098(2) 0.0501(9) Uani d . . 1
H H11 0.1158 0.7172 -0.0406 0.06 Uiso calc U R 1
C C12 0.2334(4) 0.5045(4) 0.0418(2) 0.0404(8) Uani d . . 1
H H12 0.3253 0.4657 0.0121 0.048 Uiso calc U R 1
C C13 0.2362(4) 0.0932(4) 0.33170(19) 0.0348(7) Uani d . . 1
C C14 0.0710(5) 0.1154(5) 0.3672(2) 0.0494(9) Uani d . . 1
H H14A 0.0939 0.045 0.4219 0.074 Uiso calc U R 1
H H14B 0.0059 0.0919 0.3344 0.074 Uiso calc U R 1
H H14C 0.0078 0.2233 0.3681 0.074 Uiso calc U R 1
C C16 0.3357(5) 0.1335(5) 0.3817(2) 0.0469(9) Uani d . . 1
H H16A 0.4392 0.1229 0.358 0.07 Uiso calc U R 1
H H16B 0.362 0.0625 0.4363 0.07 Uiso calc U R 1
H H16C 0.2698 0.241 0.3829 0.07 Uiso calc U R 1
C C17 0.5700(4) 0.3933(4) 0.2331(2) 0.0350(7) Uani d . . 1
C C18 0.6184(4) 0.4269(4) 0.30404(19) 0.0312(7) Uani d . . 1
C C19 0.6227(4) 0.3369(4) 0.3808(2) 0.0388(8) Uani d . . 1
H H19 0.5929 0.2549 0.3883 0.047 Uiso calc U R 1
C C20 0.6694(5) 0.3631(4) 0.4469(2) 0.0422(8) Uani d . . 1
H H20 0.6741 0.2987 0.4992 0.051 Uiso calc U R 1
C C21 0.7091(4) 0.4845(4) 0.43550(19) 0.0340(7) Uani d . . 1
C C22 0.7052(4) 0.5774(4) 0.3597(2) 0.0378(8) Uani d . . 1
H H22 0.7325 0.661 0.3525 0.045 Uiso calc U R 1
C C23 0.6610(4) 0.5469(4) 0.2941(2) 0.0359(7) Uani d . . 1
H H23 0.6598 0.6092 0.2418 0.043 Uiso calc U R 1
C C24 0.8571(4) 0.4014(4) 0.5624(2) 0.0348(7) Uani d . . 1
C C25 1.0041(5) 0.2896(4) 0.5486(2) 0.0431(8) Uani d . . 1
H H25 1.029 0.29 0.4954 0.052 Uiso calc U R 1
C C26 1.1156(4) 0.1763(4) 0.6126(2) 0.0381(8) Uani d . . 1
H H26 1.2175 0.0989 0.6031 0.046 Uiso calc U R 1
C C27 1.0805(4) 0.1744(4) 0.69050(19) 0.0321(7) Uani d . . 1
C C28 0.9305(4) 0.2896(4) 0.7030(2) 0.0358(7) Uani d . . 1
H H28 0.9043 0.2894 0.756 0.043 Uiso calc U R 1
C C29 0.8188(4) 0.4046(4) 0.6389(2) 0.0375(7) Uani d . . 1
H H29 0.7178 0.4841 0.6476 0.045 Uiso calc U R 1
C C30 1.2036(4) 0.0540(4) 0.7597(2) 0.0339(7) Uani d . . 1
C C15 0.3396(5) -0.0765(4) 0.3341(2) 0.0493(9) Uani d . . 1
H H15A 0.2737 -0.1083 0.307 0.074 Uiso calc U R 1
H H15B 0.3718 -0.1423 0.3898 0.074 Uiso calc U R 1
H H15C 0.4398 -0.0878 0.3069 0.074 Uiso calc U R 1
H H1A 0.686(7) 0.156(6) 0.115(3) 0.068(15) Uiso d . . 1
H H1B 0.617(6) 0.304(6) 0.110(3) 0.069(16) Uiso d . . 1

loop_
_atom_site_aniso_label
_atom_site_aniso_U_11
_atom_site_aniso_U_22
_atom_site_aniso_U_33
_atom_site_aniso_U_12
_atom_site_aniso_U_13
_atom_site_aniso_U_23
Zn1 0.0259(2) 0.0310(2) 0.0320(2) -0.01290(16) 0.00400(14) -0.01047(15)
O1 0.0356(14) 0.0400(14) 0.0351(13) -0.0176(12) 0.0077(10) -0.0110(11)
O2 0.0386(13) 0.0519(15) 0.0433(13) -0.0274(12) 0.0090(10) -0.0234(11)
O3 0.081(2) 0.0635(18) 0.0435(15) -0.0516(17) 0.0197(14) -0.0225(13)
O4 0.0324(13) 0.0497(15) 0.0419(14) -0.0085(11) 0.0076(11) -0.0059(11)
O5 0.0263(12) 0.0483(15) 0.0399(13) -0.0110(11) 0.0025(10) -0.0057(11)
O6 0.0487(15) 0.0366(13) 0.0406(13) -0.0117(11) -0.0109(11) -0.0110(11)
N1 0.0320(14) 0.0327(14) 0.0336(14) -0.0148(12) 0.0049(11) -0.0136(11)
N2 0.0284(13) 0.0303(14) 0.0327(14) -0.0129(11) 0.0044(11) -0.0104(11)
N3 0.0320(14) 0.0328(14) 0.0370(15) -0.0137(12) 0.0037(11) -0.0112(12)
C1 0.0390(19) 0.0401(19) 0.0376(18) -0.0173(16) 0.0082(14) -0.0149(15)
C2 0.056(2) 0.042(2) 0.044(2) -0.0185(18) 0.0103(17) -0.0241(17)
C3 0.065(3) 0.044(2) 0.049(2) -0.030(2) 0.0038(19) -0.0215(18)
C4 0.048(2) 0.045(2) 0.0422(19) -0.0282(17) 0.0035(16) -0.0137(16)
C5 0.0370(18) 0.0356(17) 0.0296(16) -0.0187(15) 0.0010(13) -0.0081(13)
C6 0.0278(16) 0.0434(19) 0.0428(19) -0.0168(15) 0.0043(14) -0.0157(15)
C7 0.0311(17) 0.0309(17) 0.0409(18) -0.0072(14) 0.0084(14) -0.0137(14)
C8 0.0308(17) 0.0318(17) 0.0374(17) -0.0112(14) 0.0008(13) -0.0090(14)
C9 0.040(2) 0.042(2) 0.053(2) -0.0048(17) 0.0069(17) -0.0067(18)
C10 0.045(2) 0.047(2) 0.063(3) -0.0055(19) -0.002(2) 0.003(2)
C11 0.047(2) 0.052(2) 0.042(2) -0.0227(19) -0.0048(17) 0.0021(17)
C12 0.0371(18) 0.046(2) 0.0375(18) -0.0202(16) 0.0028(14) -0.0087(15)
C13 0.0373(18) 0.0365(18) 0.0324(17) -0.0193(15) 0.0105(14) -0.0095(14)
C14 0.046(2) 0.059(2) 0.048(2) -0.0277(19) 0.0187(17) -0.0175(18)
C16 0.049(2) 0.053(2) 0.0356(18) -0.0246(19) 0.0024(16) -0.0061(16)
C17 0.0344(17) 0.0299(16) 0.0388(18) -0.0121(14) 0.0034(14) -0.0117(14)
C18 0.0251(15) 0.0304(16) 0.0375(17) -0.0119(13) 0.0015(13) -0.0099(13)
C19 0.0406(19) 0.0369(18) 0.0419(19) -0.0236(16) -0.0014(15) -0.0050(15)
C20 0.049(2) 0.044(2) 0.0346(18) -0.0267(17) -0.0023(15) -0.0019(15)
C21 0.0321(17) 0.0305(16) 0.0350(17) -0.0100(14) -0.0047(13) -0.0092(13)
C22 0.0381(18) 0.0330(17) 0.0440(19) -0.0186(15) -0.0012(15) -0.0089(15)
C23 0.0381(18) 0.0359(18) 0.0338(17) -0.0196(15) 0.0040(14) -0.0061(14)
C24 0.0366(18) 0.0299(16) 0.0384(17) -0.0165(14) -0.0072(14) -0.0066(14)
C25 0.042(2) 0.053(2) 0.0347(18) -0.0192(18) 0.0019(15) -0.0183(16)
C26 0.0287(17) 0.0400(19) 0.0435(19) -0.0096(15) 0.0016(14) -0.0191(15)
C27 0.0275(16) 0.0317(17) 0.0400(17) -0.0150(14) 0.0001(13) -0.0118(14)
C28 0.0348(18) 0.0371(18) 0.0349(17) -0.0151(15) 0.0045(14) -0.0118(14)
C29 0.0312(17) 0.0331(17) 0.0433(19) -0.0089(14) 0.0025(14) -0.0136(15)
C30 0.0275(16) 0.0360(17) 0.0385(18) -0.0141(14) 0.0018(13) -0.0120(14)
C15 0.056(2) 0.037(2) 0.047(2) -0.0176(18) 0.0103(18) -0.0061(16)

loop_
_atom_type_symbol
_atom_type_description
_atom_type_scat_dispersion_real
_atom_type_scat_dispersion_imag
_atom_type_scat_source
C C 0.0033 0.0016 'International Tables Vol C Tables 4.2.6.8 and 6.1.1.4'
H H 0.0000 0.0000 'International Tables Vol C Tables 4.2.6.8 and 6.1.1.4'
N N 0.0061 0.0033 'International Tables Vol C Tables 4.2.6.8 and 6.1.1.4'
O O 0.0106 0.0060 'International Tables Vol C Tables 4.2.6.8 and 6.1.1.4'
Zn Zn 0.2839 1.4301 'International Tables Vol C Tables 4.2.6.8 and 6.1.1.4'

loop_
_geom_angle_atom_site_label_1
_geom_angle_atom_site_label_2
_geom_angle_atom_site_label_3
_geom_angle_site_symmetry_1
_geom_angle_site_symmetry_3
_geom_angle
O2 Zn1 O5 . 2_756 86.53(11)
O2 Zn1 N1 . . 170.47(10)
O5 Zn1 N1 2_756 . 89.77(11)
O2 Zn1 O1 . . 93.78(10)
O5 Zn1 O1 2_756 . 91.36(10)
N1 Zn1 O1 . . 95.08(11)
O2 Zn1 N3 . . 86.58(11)
O5 Zn1 N3 2_756 . 173.08(10)
N1 Zn1 N3 . . 97.14(11)
O1 Zn1 N3 . . 88.50(11)
O2 Zn1 N2 . . 94.82(9)
O5 Zn1 N2 2_756 . 106.27(10)
N1 Zn1 N2 . . 77.79(10)
O1 Zn1 N2 . . 160.80(9)
N3 Zn1 N2 . . 74.93(10)
Zn1 O1 H1A . . 95.(3)
Zn1 O1 H1B . . 97.(3)
H1A O1 H1B . . 98.(4)
C17 O2 Zn1 . . 126.7(2)
C30 O5 Zn1 . 2_756 129.4(2)
C21 O6 C24 . . 116.2(3)
C1 N1 C5 . . 118.2(3)
C1 N1 Zn1 . . 124.6(2)
C5 N1 Zn1 . . 116.9(2)
C6 N2 C7 . . 107.9(3)
C6 N2 C13 . . 112.7(3)
C7 N2 C13 . . 111.6(2)
C6 N2 Zn1 . . 103.55(18)
C7 N2 Zn1 . . 102.38(19)
C13 N2 Zn1 . . 117.69(19)
C8 N3 C12 . . 118.5(3)
C8 N3 Zn1 . . 114.4(2)
C12 N3 Zn1 . . 125.7(2)
N1 C1 C2 . . 123.4(3)
N1 C1 H1 . . 118.3
C2 C1 H1 . . 118.3
C1 C2 C3 . . 118.2(3)
C1 C2 H2 . . 120.9
C3 C2 H2 . . 120.9
C2 C3 C4 . . 119.7(3)
C2 C3 H3 . . 120.1
C4 C3 H3 . . 120.1
C3 C4 C5 . . 118.7(3)
C3 C4 H4 . . 120.6
C5 C4 H4 . . 120.6
N1 C5 C4 . . 121.7(3)
N1 C5 C6 . . 116.8(3)
C4 C5 C6 . . 121.4(3)
N2 C6 C5 . . 114.1(3)
N2 C6 H6A . . 108.7
C5 C6 H6A . . 108.7
N2 C6 H6B . . 108.7
C5 C6 H6B . . 108.7
H6A C6 H6B . . 107.6
N2 C7 C8 . . 112.1(3)
N2 C7 H7A . . 109.2
C8 C7 H7A . . 109.2
N2 C7 H7B . . 109.2
C8 C7 H7B . . 109.2
H7A C7 H7B . . 107.9
N3 C8 C9 . . 121.9(3)
N3 C8 C7 . . 117.7(3)
C9 C8 C7 . . 120.3(3)
C10 C9 C8 . . 119.1(4)
C10 C9 H9 . . 120.5
C8 C9 H9 . . 120.5
C9 C10 C11 . . 119.4(4)
C9 C10 H10 . . 120.3
C11 C10 H10 . . 120.3
C12 C11 C10 . . 118.6(4)
C12 C11 H11 . . 120.7
C10 C11 H11 . . 120.7
N3 C12 C11 . . 122.5(3)
N3 C12 H12 . . 118.8
C11 C12 H12 . . 118.8
N2 C13 C15 . . 107.9(3)
N2 C13 C16 . . 109.5(3)
C15 C13 C16 . . 107.9(3)
N2 C13 C14 . . 112.0(3)
C15 C13 C14 . . 109.9(3)
C16 C13 C14 . . 109.5(3)
C13 C14 H14A . . 109.5
C13 C14 H14B . . 109.5
H14A C14 H14B . . 109.5
C13 C14 H14C . . 109.5
H14A C14 H14C . . 109.5
H14B C14 H14C . . 109.5
C13 C16 H16A . . 109.5
C13 C16 H16B . . 109.5
H16A C16 H16B . . 109.5
C13 C16 H16C . . 109.5
H16A C16 H16C . . 109.5
H16B C16 H16C . . 109.5
O3 C17 O2 . . 126.0(3)
O3 C17 C18 . . 118.7(3)
O2 C17 C18 . . 115.4(3)
C19 C18 C23 . . 118.5(3)
C19 C18 C17 . . 120.4(3)
C23 C18 C17 . . 121.1(3)
C20 C19 C18 . . 121.7(3)
C20 C19 H19 . . 119.1
C18 C19 H19 . . 119.1
C21 C20 C19 . . 118.7(3)
C21 C20 H20 . . 120.6
C19 C20 H20 . . 120.6
C20 C21 C22 . . 121.2(3)
C20 C21 O6 . . 121.8(3)
C22 C21 O6 . . 117.0(3)
C21 C22 C23 . . 119.0(3)
C21 C22 H22 . . 120.5
C23 C22 H22 . . 120.5
C18 C23 C22 . . 120.9(3)
C18 C23 H23 . . 119.6
C22 C23 H23 . . 119.6
C25 C24 C29 . . 121.4(3)
C25 C24 O6 . . 121.5(3)
C29 C24 O6 . . 116.9(3)
C24 C25 C26 . . 119.5(3)
C24 C25 H25 . . 120.2
C26 C25 H25 . . 120.2
C25 C26 C27 . . 120.8(3)
C25 C26 H26 . . 119.6
C27 C26 H26 . . 119.6
C26 C27 C28 . . 118.6(3)
C26 C27 C30 . . 120.6(3)
C28 C27 C30 . . 120.7(3)
C29 C28 C27 . . 120.8(3)
C29 C28 H28 . . 119.6
C27 C28 H28 . . 119.6
C24 C29 C28 . . 118.9(3)
C24 C29 H29 . . 120.6
C28 C29 H29 . . 120.6
O4 C30 O5 . . 125.4(3)
O4 C30 C27 . . 118.9(3)
O5 C30 C27 . . 115.7(3)
C13 C15 H15A . . 109.5
C13 C15 H15B . . 109.5
H15A C15 H15B . . 109.5
C13 C15 H15C . . 109.5
H15A C15 H15C . . 109.5
H15B C15 H15C . . 109.5

loop_
_geom_bond_atom_site_label_1
_geom_bond_atom_site_label_2
_geom_bond_site_symmetry_2
_geom_bond_distance
Zn1 O2 . 2.060(2)
Zn1 O5 2_756 2.076(2)
Zn1 N1 . 2.128(3)
Zn1 O1 . 2.155(2)
Zn1 N3 . 2.185(3)
Zn1 N2 . 2.334(3)
O1 H1A . 0.89(5)
O1 H1B . 0.84(5)
O2 C17 . 1.265(4)
O3 C17 . 1.249(4)
O4 C30 . 1.251(4)
O5 C30 . 1.270(4)
O5 Zn1 2_756 2.076(2)
O6 C21 . 1.396(4)
O6 C24 . 1.400(4)
N1 C1 . 1.337(4)
N1 C5 . 1.346(4)
N2 C6 . 1.482(4)
N2 C7 . 1.486(4)
N2 C13 . 1.525(4)
N3 C8 . 1.332(4)
N3 C12 . 1.350(4)
C1 C2 . 1.371(5)
C1 H1 . 0.95
C2 C3 . 1.377(6)
C2 H2 . 0.95
C3 C4 . 1.378(5)
C3 H3 . 0.95
C4 C5 . 1.388(5)
C4 H4 . 0.95
C5 C6 . 1.512(5)
C6 H6A . 0.99
C6 H6B . 0.99
C7 C8 . 1.514(5)
C7 H7A . 0.99
C7 H7B . 0.99
C8 C9 . 1.387(5)
C9 C10 . 1.373(6)
C9 H9 . 0.95
C10 C11 . 1.376(6)
C10 H10 . 0.95
C11 C12 . 1.375(5)
C11 H11 . 0.95
C12 H12 . 0.95
C13 C15 . 1.526(5)
C13 C16 . 1.527(5)
C13 C14 . 1.538(5)
C14 H14A . 0.98
C14 H14B . 0.98
C14 H14C . 0.98
C16 H16A . 0.98
C16 H16B . 0.98
C16 H16C . 0.98
C17 C18 . 1.507(5)
C18 C19 . 1.382(5)
C18 C23 . 1.386(5)
C19 C20 . 1.380(5)
C19 H19 . 0.95
C20 C21 . 1.378(5)
C20 H20 . 0.95
C21 C22 . 1.381(5)
C22 C23 . 1.388(5)
C22 H22 . 0.95
C23 H23 . 0.95
C24 C25 . 1.372(5)
C24 C29 . 1.377(5)
C25 C26 . 1.383(5)
C25 H25 . 0.95
C26 C27 . 1.387(5)
C26 H26 . 0.95
C27 C28 . 1.394(5)
C27 C30 . 1.499(5)
C28 C29 . 1.389(5)
C28 H28 . 0.95
C29 H29 . 0.95
C15 H15A . 0.98
C15 H15B . 0.98
C15 H15C . 0.98

loop_
_geom_hbond_atom_site_label_D
_geom_hbond_atom_site_label_H
_geom_hbond_atom_site_label_A
_geom_hbond_site_symmetry_A
_geom_hbond_distance_DH
_geom_hbond_distance_HA
_geom_hbond_distance_DA
_geom_hbond_angle_DHA
C1 H1 O4 2_756 0.95 2.61 3.396(5) 139.8
C4 H4 O4 2_656 0.95 2.4 3.332(5) 166.2
C12 H12 O1 . 0.95 2.56 3.102(5) 116.2
C16 H16A O2 . 0.98 2.57 3.234(5) 125.2
C16 H16A O5 2_756 0.98 2.63 3.487(5) 146.8
C15 H15C O5 2_756 0.98 2.53 3.412(5) 149.4
O1 H1A O4 2_756 0.89(5) 1.80(5) 2.675(4) 170.(5)
O1 H1A O5 2_756 0.89(5) 2.58(5) 3.028(4) 112.(4)
O1 H1B O3 . 0.84(5) 1.84(5) 2.661(4) 165.(5)
C1 H1 O4 2_756 0.95 2.61 3.396(5) 139.8
C4 H4 O4 2_656 0.95 2.4 3.332(5) 166.2
C12 H12 O1 . 0.95 2.56 3.102(5) 116.2
C16 H16A O2 . 0.98 2.57 3.234(5) 125.2
C16 H16A O5 2_756 0.98 2.63 3.487(5) 146.8
C15 H15C O5 2_756 0.98 2.53 3.412(5) 149.4
O1 H1A O4 2_756 0.89(5) 1.80(5) 2.675(4) 170.(5)
O1 H1A O5 2_756 0.89(5) 2.58(5) 3.028(4) 112.(4)
O1 H1B O3 . 0.84(5) 1.84(5) 2.661(4) 165.(5)
